data_4332331
loop_
_publ_author_name
'Yan, Bangbo'
'Maggard, Paul A.'

_publ_section_title
;
 Polar Symmetry and Intercalation of New Multilayered Hybrid
 Molybdates:&#x00A0; [M2(pzc)2(H2O)x][Mo5O16] (M = Co, Ni)
;
_journal_issue 12
_journal_name_full 'Inorganic Chemistry'
_journal_page_first 4721
_journal_page_last 4727
_journal_paper_doi 10.1021/ic060253e
_journal_volume 45
_journal_year 2006
_chemical_formula_sum 'C10 H16 Mo5 N4 Ni2 O25'
_chemical_formula_weight 1189.39
_chemical_name_systematic
; 
 ? 
;
_space_group_IT_number 9
_symmetry_cell_setting monoclinic
_symmetry_space_group_name_Hall 'C -2yc'
_symmetry_space_group_name_H-M 'C 1 c 1'
_atom_sites_solution_hydrogens geom
_atom_sites_solution_primary direct
_atom_sites_solution_secondary difmap
_audit_creation_method SHELXL-97
_cell_angle_alpha 90.00
_cell_angle_beta 99.407(8)
_cell_angle_gamma 90.00
_cell_formula_units_Z 4
_cell_length_a 33.217(4)
_cell_length_b 5.6416(8)
_cell_length_c 13.9824(18)
_cell_measurement_reflns_used 2878
_cell_measurement_temperature 223(2)
_cell_measurement_theta_max 27.45
_cell_measurement_theta_min 2.95
_cell_volume 2585.0(6)
_computing_cell_refinement 'Bruker SMART'
_computing_data_collection 'Bruker SMART'
_computing_data_reduction 'Bruker SAINT'
_computing_molecular_graphics 'Bruker SHELXTL'
_computing_publication_material 'Bruker SHELXTL'
_computing_structure_refinement 'SHELXL-97 (Sheldrick, 1997)'
_computing_structure_solution 'SHELXS-97 (Sheldrick, 1990)'
_diffrn_ambient_temperature 293(2)
_diffrn_measured_fraction_theta_full 0.998
_diffrn_measured_fraction_theta_max 0.998
_diffrn_measurement_device_type 'CCD area detector'
_diffrn_measurement_method 'phi and omega scans'
_diffrn_radiation_monochromator graphite
_diffrn_radiation_source 'fine-focus sealed tube'
_diffrn_radiation_type MoK\a
_diffrn_radiation_wavelength 0.71073
_diffrn_reflns_av_R_equivalents 0.0365
_diffrn_reflns_av_sigmaI/netI 0.0534
_diffrn_reflns_limit_h_max 36
_diffrn_reflns_limit_h_min -43
_diffrn_reflns_limit_k_max 7
_diffrn_reflns_limit_k_min -7
_diffrn_reflns_limit_l_max 16
_diffrn_reflns_limit_l_min -18
_diffrn_reflns_number 12410
_diffrn_reflns_theta_full 27.82
_diffrn_reflns_theta_max 27.82
_diffrn_reflns_theta_min 2.49
_exptl_absorpt_coefficient_mu 3.893
_exptl_absorpt_correction_T_max 0.7723
_exptl_absorpt_correction_T_min 0.6969
_exptl_absorpt_correction_type none
_exptl_crystal_colour GREEN
_exptl_crystal_density_diffrn 3.056
_exptl_crystal_density_meas ?
_exptl_crystal_density_method 'not measured'
_exptl_crystal_description PLATE
_exptl_crystal_F_000 2280
_exptl_crystal_size_max 0.10
_exptl_crystal_size_mid 0.08
_exptl_crystal_size_min 0.07
_refine_diff_density_max 1.234
_refine_diff_density_min -0.812
_refine_diff_density_rms 0.165
_refine_ls_abs_structure_details 'Flack H D (1983), Acta Cryst. A39, 876-881'
_refine_ls_abs_structure_Flack 0.53(2)
_refine_ls_extinction_method none
_refine_ls_goodness_of_fit_ref 0.997
_refine_ls_hydrogen_treatment constr
_refine_ls_matrix_type full
_refine_ls_number_parameters 421
_refine_ls_number_reflns 5133
_refine_ls_number_restraints 2
_refine_ls_restrained_S_all 0.997
_refine_ls_R_factor_all 0.0399
_refine_ls_R_factor_gt 0.0304
_refine_ls_shift/su_max 0.001
_refine_ls_shift/su_mean 0.000
_refine_ls_structure_factor_coef Fsqd
_refine_ls_weighting_details 'calc w=1/[\s^2^(Fo^2^)+(0.0318P)^2^+0.0000P] where P=(Fo^2^+2Fc^2^)/3'
_refine_ls_weighting_scheme calc
_refine_ls_wR_factor_gt 0.0652
_refine_ls_wR_factor_ref 0.0681
_reflns_number_gt 4393
_reflns_number_total 5133
_reflns_threshold_expression >2sigma(I)
_cod_data_source_file ic060253esup1.cif
_cod_data_source_block NipzcMo5O16
_cod_depositor_comments
;
The following automatic conversions were performed:

'_symmetry_cell_setting' value 'Monoclinic' changed to 'monoclinic'
according to /home/saulius/struct/CIF-dictionaries/cif_core.dic
dictionary named 'cif_core.dic' version 2.4.2 from 2011-04-26.

Automatic conversion script
Id: cif_fix_values 1891 2012-01-12 08:04:46Z andrius 

The following automatic conversions were performed:

'_exptl_crystal_density_meas' value 'not measured' was changed to '?'
- the value is perceived as not measured.

Automatic conversion script
Id: cif_fix_values 3008 2015-01-20 13:52:24Z robertas 
;
_cod_original_sg_symbol_H-M Cc
_cod_database_code 4332331

loop_
_symmetry_equiv_pos_as_xyz
'x, y, z'
'x, -y, z+1/2'
'x+1/2, y+1/2, z'
'x+1/2, -y+1/2, z+1/2'

loop_
_atom_site_label
_atom_site_type_symbol
_atom_site_fract_x
_atom_site_fract_y
_atom_site_fract_z
_atom_site_U_iso_or_equiv
_atom_site_adp_type
_atom_site_occupancy
_atom_site_symmetry_multiplicity
_atom_site_calc_flag
_atom_site_refinement_flags
Mo1 Mo 0.311661(18) 0.70332(12) 0.40205(4) 0.01004(15) Uani 1 1 d .
Mo2 Mo 0.218670(19) 0.82786(13) 0.43461(4) 0.00940(15) Uani 1 1 d .
Mo3 Mo 0.25117(3) 0.35852(8) 0.25444(6) 0.00965(10) Uani 1 1 d .
Mo4 Mo 0.192101(19) 0.72011(12) 0.10823(4) 0.01050(15) Uani 1 1 d .
Mo5 Mo 0.286131(19) 0.83537(12) 0.07954(4) 0.00959(15) Uani 1 1 d .
Ni1 Ni 0.41366(3) 0.47859(15) 0.49767(6) 0.01294(19) Uani 1 1 d .
Ni2 Ni 0.57773(3) 1.03966(16) 0.27792(7) 0.0133(2) Uani 1 1 d .
O1 O 0.46735(16) 0.9917(9) 0.3584(4) 0.0229(12) Uani 1 1 d .
O2 O 0.44213(15) 0.7880(8) 0.4713(4) 0.0177(11) Uani 1 1 d .
O3 O 0.55087(14) 0.7306(8) 0.3053(3) 0.0159(10) Uani 1 1 d .
O4 O 0.52352(16) 0.5308(9) 0.4170(4) 0.0211(12) Uani 1 1 d .
O5 O 0.35894(18) 0.6404(10) 0.4752(4) 0.0165(13) Uani 1 1 d .
O6 O 0.28370(16) 0.8862(10) 0.4915(4) 0.0110(12) Uani 1 1 d .
O7 O 0.30599(16) 0.4486(10) 0.3118(4) 0.0122(12) Uani 1 1 d .
O8 O 0.32369(18) 0.9299(11) 0.3341(4) 0.0194(13) Uani 1 1 d .
O9 O 0.22236(16) 1.0983(10) 0.5235(4) 0.0124(12) Uani 1 1 d .
O10 O 0.21103(18) 0.6014(10) 0.5120(4) 0.0165(14) Uani 1 1 d .
O11 O 0.17104(18) 0.8776(10) 0.3727(4) 0.0151(13) Uani 1 1 d .
O12 O 0.24686(18) 0.6708(9) 0.3502(4) 0.0135(13) Uani 1 1 d .
O13 O 0.23626(19) 0.1691(9) 0.3396(4) 0.0136(14) Uani 1 1 d .
O14 O 0.19554(16) 0.4593(10) 0.1975(4) 0.0118(12) Uani 1 1 d .
O15 O 0.26569(18) 0.1689(9) 0.1721(4) 0.0114(13) Uani 1 1 d .
O16 O 0.25636(18) 0.6735(9) 0.1622(4) 0.0101(13) Uani 1 1 d .
O17 O 0.17983(16) 0.9415(10) 0.1794(4) 0.0175(13) Uani 1 1 d .
O18 O 0.14783(17) 0.6871(9) 0.0260(4) 0.0182(13) Uani 1 1 d .
O19 O 0.29284(17) 0.6153(10) 0.0002(4) 0.0151(14) Uani 1 1 d .
O20 O 0.33466(18) 0.8817(11) 0.1392(4) 0.0187(14) Uani 1 1 d .
O1W O 0.38764(16) 0.1565(9) 0.5068(4) 0.0215(12) Uani 1 1 d .
H1WB H 0.3642 0.1938 0.5391 0.10(4) Uiso 1 1 d R
H1WA H 0.3984 0.0305 0.4962 0.02(2) Uiso 1 1 d R
O2W O 0.47028(16) 0.3116(9) 0.5209(4) 0.0212(11) Uani 1 1 d .
H2WA H 0.4917 0.3995 0.5024 0.032 Uiso 1 1 d R
H2WB H 0.4680 0.1887 0.4743 0.032 Uiso 1 1 d R
O3W O 0.51982(15) 1.2003(9) 0.2529(3) 0.0186(11) Uani 1 1 d .
H3WA H 0.4990 1.0905 0.2610 0.028 Uiso 1 1 d R
H3WB H 0.5202 1.3470 0.2776 0.04(3) Uiso 1 1 d R
O4W O 0.59984(14) 1.3620(8) 0.2552(3) 0.0163(11) Uani 1 1 d .
H4WA H 0.5971 1.4981 0.2786 0.04(3) Uiso 1 1 d R
H4WB H 0.6285 1.3811 0.2623 0.06(3) Uiso 1 1 d R
O5W O 0.63467(15) 0.8799(8) 0.3064(4) 0.0166(11) Uani 1 1 d .
H5WB H 0.6437 0.8761 0.3745 0.025 Uiso 1 1 d R
H5WA H 0.6527 0.9576 0.2705 0.025 Uiso 1 1 d R
N1 N 0.41527(17) 0.4873(10) 0.1506(4) 0.0143(13) Uani 1 1 d .
N2 N 0.41007(18) 0.4615(10) 0.3466(4) 0.0145(13) Uani 1 1 d .
N3 N 0.57858(17) 1.0693(10) 0.4289(4) 0.0130(12) Uani 1 1 d .
N4 N 0.57530(18) 1.0317(10) 0.6267(4) 0.0153(13) Uani 1 1 d .
C1 C 0.4312(2) 0.6320(12) 0.3115(5) 0.0144(15) Uani 1 1 d .
C2 C 0.4348(2) 0.6442(15) 0.2147(6) 0.0211(17) Uani 1 1 d .
H2 H 0.4508 0.7619 0.1934 0.025 Uiso 1 1 calc R
C3 C 0.3925(2) 0.3230(12) 0.1847(5) 0.0172(15) Uani 1 1 d .
H3 H 0.3777 0.2164 0.1418 0.021 Uiso 1 1 calc R
C4 C 0.3902(2) 0.3074(13) 0.2833(5) 0.0185(16) Uani 1 1 d .
H4 H 0.3747 0.1882 0.3052 0.022 Uiso 1 1 calc R
C5 C 0.4490(2) 0.8177(12) 0.3850(5) 0.0158(15) Uani 1 1 d .
C6 C 0.5587(2) 0.8918(12) 0.4639(5) 0.0113(13) Uani 1 1 d .
C7 C 0.5568(2) 0.8737(13) 0.5609(5) 0.0167(15) Uani 1 1 d .
H7 H 0.5423 0.7486 0.5822 0.020 Uiso 1 1 calc R
C8 C 0.5954(2) 1.2074(12) 0.5926(5) 0.0189(16) Uani 1 1 d .
H8 H 0.6086 1.3194 0.6355 0.023 Uiso 1 1 calc R
C9 C 0.5971(2) 1.2280(13) 0.4925(5) 0.0151(15) Uani 1 1 d .
H9 H 0.6113 1.3535 0.4707 0.018 Uiso 1 1 calc R
C10 C 0.5427(2) 0.7025(12) 0.3918(5) 0.0146(15) Uani 1 1 d .

loop_
_atom_site_aniso_label
_atom_site_aniso_U_11
_atom_site_aniso_U_22
_atom_site_aniso_U_33
_atom_site_aniso_U_23
_atom_site_aniso_U_13
_atom_site_aniso_U_12
Mo1 0.0111(4) 0.0121(3) 0.0072(3) -0.0010(3) 0.0026(3) -0.0004(3)
Mo2 0.0113(4) 0.0108(4) 0.0064(3) -0.0017(2) 0.0024(3) -0.0006(3)
Mo3 0.0135(3) 0.0098(2) 0.0059(2) -0.0004(3) 0.00219(17) -0.0006(4)
Mo4 0.0117(4) 0.0121(3) 0.0080(3) 0.0014(3) 0.0028(3) -0.0007(3)
Mo5 0.0118(4) 0.0105(3) 0.0069(3) 0.0007(3) 0.0027(3) 0.0001(3)
Ni1 0.0146(5) 0.0160(4) 0.0085(4) -0.0002(3) 0.0027(3) 0.0017(4)
Ni2 0.0160(5) 0.0159(5) 0.0083(4) 0.0000(4) 0.0030(3) 0.0004(4)
O1 0.024(3) 0.023(3) 0.020(3) 0.001(2) 0.001(2) -0.004(2)
O2 0.018(3) 0.017(3) 0.018(3) -0.006(2) 0.001(2) -0.001(2)
O3 0.019(3) 0.020(3) 0.011(2) -0.003(2) 0.008(2) -0.007(2)
O4 0.021(3) 0.019(3) 0.024(3) 0.000(2) 0.006(2) -0.002(2)
O5 0.017(3) 0.019(3) 0.013(3) -0.002(2) 0.000(2) 0.004(2)
O6 0.010(3) 0.012(3) 0.010(3) -0.002(2) 0.002(2) 0.004(2)
O7 0.014(3) 0.014(3) 0.009(3) -0.001(2) 0.003(2) 0.001(3)
O8 0.026(4) 0.022(3) 0.011(3) 0.005(3) 0.007(2) 0.006(3)
O9 0.011(3) 0.019(3) 0.007(3) 0.000(2) 0.000(2) 0.000(2)
O10 0.025(4) 0.015(3) 0.009(3) 0.001(2) 0.002(3) -0.006(3)
O11 0.015(3) 0.021(3) 0.008(3) -0.001(2) 0.000(2) 0.000(3)
O12 0.014(3) 0.016(3) 0.010(3) -0.002(2) 0.000(2) 0.000(2)
O13 0.018(3) 0.013(3) 0.011(3) 0.004(2) 0.007(2) -0.004(3)
O14 0.013(3) 0.011(3) 0.011(3) 0.005(2) 0.003(2) -0.002(2)
O15 0.011(3) 0.013(3) 0.009(3) 0.002(2) -0.001(2) -0.001(2)
O16 0.018(4) 0.008(3) 0.006(3) 0.000(2) 0.006(2) -0.003(2)
O17 0.022(3) 0.014(3) 0.018(3) -0.002(2) 0.004(2) 0.000(3)
O18 0.013(3) 0.021(3) 0.020(3) -0.002(2) 0.001(2) 0.001(2)
O19 0.017(3) 0.015(3) 0.014(3) -0.003(2) 0.005(2) -0.003(2)
O20 0.014(3) 0.021(4) 0.022(4) 0.002(3) 0.004(3) -0.003(3)
O1W 0.023(3) 0.015(3) 0.030(3) -0.004(2) 0.012(2) -0.001(2)
O2W 0.022(3) 0.023(3) 0.019(3) -0.003(2) 0.004(2) 0.003(2)
O3W 0.017(3) 0.021(3) 0.021(3) -0.003(2) 0.010(2) -0.003(2)
O4W 0.016(3) 0.015(3) 0.018(3) 0.002(2) 0.004(2) 0.001(2)
O5W 0.017(3) 0.019(3) 0.016(3) 0.000(2) 0.008(2) 0.000(2)
N1 0.016(3) 0.021(3) 0.006(3) 0.000(2) 0.002(2) -0.002(2)
N2 0.014(3) 0.017(3) 0.014(3) -0.002(3) 0.005(2) -0.001(3)
N3 0.014(3) 0.015(3) 0.011(3) 0.002(2) 0.004(2) 0.000(2)
N4 0.012(3) 0.017(3) 0.016(3) 0.001(3) 0.001(2) 0.000(2)
C1 0.021(4) 0.016(4) 0.005(3) 0.002(3) -0.002(3) 0.002(3)
C2 0.018(4) 0.023(4) 0.022(4) -0.008(3) 0.002(3) -0.004(3)
C3 0.017(4) 0.019(4) 0.016(4) -0.005(3) 0.005(3) -0.003(3)
C4 0.023(4) 0.018(4) 0.015(4) -0.004(3) 0.006(3) -0.007(3)
C5 0.014(4) 0.017(4) 0.015(4) 0.000(3) -0.001(3) -0.001(3)
C6 0.010(3) 0.011(3) 0.014(3) 0.000(3) 0.004(3) 0.008(3)
C7 0.016(4) 0.013(3) 0.021(4) 0.001(3) 0.000(3) -0.002(3)
C8 0.023(4) 0.018(4) 0.016(4) -0.001(3) 0.001(3) 0.000(3)
C9 0.020(4) 0.016(4) 0.009(3) 0.000(3) 0.000(3) -0.004(3)
C10 0.013(4) 0.017(4) 0.014(4) 0.003(3) 0.003(3) 0.007(3)

loop_
_atom_type_symbol
_atom_type_description
_atom_type_scat_dispersion_real
_atom_type_scat_dispersion_imag
_atom_type_scat_source
C C 0.0033 0.0016 'International Tables Vol C Tables 4.2.6.8 and 6.1.1.4'
H H 0.0000 0.0000 'International Tables Vol C Tables 4.2.6.8 and 6.1.1.4'
N N 0.0061 0.0033 'International Tables Vol C Tables 4.2.6.8 and 6.1.1.4'
O O 0.0106 0.0060 'International Tables Vol C Tables 4.2.6.8 and 6.1.1.4'
Ni Ni 0.3393 1.1124 'International Tables Vol C Tables 4.2.6.8 and 6.1.1.4'
Mo Mo -1.6832 0.6857 'International Tables Vol C Tables 4.2.6.8 and 6.1.1.4'

loop_
_geom_angle_atom_site_label_1
_geom_angle_atom_site_label_2
_geom_angle_atom_site_label_3
_geom_angle
_geom_angle_site_symmetry_1
_geom_angle_site_symmetry_3
O8 Mo1 O5 102.1(3) . .
O8 Mo1 O7 101.9(3) . .
O5 Mo1 O7 102.4(2) . .
O8 Mo1 O6 98.1(2) . .
O5 Mo1 O6 101.8(2) . .
O7 Mo1 O6 144.3(2) . .
O8 Mo1 O12 101.0(3) . .
O5 Mo1 O12 156.9(2) . .
O7 Mo1 O12 74.2(2) . .
O6 Mo1 O12 73.2(2) . .
O8 Mo1 O19 178.5(3) . 2_565
O5 Mo1 O19 79.0(2) . 2_565
O7 Mo1 O19 78.9(2) . 2_565
O6 Mo1 O19 80.5(2) . 2_565
O12 Mo1 O19 77.92(19) . 2_565
O11 Mo2 O10 102.9(3) . .
O11 Mo2 O12 106.3(3) . .
O10 Mo2 O12 100.8(3) . .
O11 Mo2 O9 98.7(2) . .
O10 Mo2 O9 100.3(3) . .
O12 Mo2 O9 142.4(3) . .
O11 Mo2 O6 159.6(2) . .
O10 Mo2 O6 96.9(2) . .
O12 Mo2 O6 74.5(2) . .
O9 Mo2 O6 72.44(19) . .
O11 Mo2 O13 83.1(3) . 1_565
O10 Mo2 O13 173.0(3) . 1_565
O12 Mo2 O13 80.8(2) . 1_565
O9 Mo2 O13 74.8(2) . 1_565
O6 Mo2 O13 76.9(2) . 1_565
O15 Mo3 O13 102.85(17) . .
O15 Mo3 O7 95.4(2) . .
O13 Mo3 O7 103.5(3) . .
O15 Mo3 O14 105.0(3) . .
O13 Mo3 O14 95.8(3) . .
O7 Mo3 O14 148.01(15) . .
O15 Mo3 O16 93.0(2) . .
O13 Mo3 O16 162.2(3) . .
O7 Mo3 O16 82.7(2) . .
O14 Mo3 O16 72.0(2) . .
O15 Mo3 O12 163.2(3) . .
O13 Mo3 O12 91.2(3) . .
O7 Mo3 O12 72.1(2) . .
O14 Mo3 O12 82.4(2) . .
O16 Mo3 O12 74.66(13) . .
O17 Mo4 O18 102.2(3) . .
O17 Mo4 O14 100.3(3) . .
O18 Mo4 O14 107.7(2) . .
O17 Mo4 O9 99.6(2) . 2_574
O18 Mo4 O9 96.9(2) . 2_574
O14 Mo4 O9 144.1(2) . 2_574
O17 Mo4 O16 101.8(2) . .
O18 Mo4 O16 155.1(2) . .
O14 Mo4 O16 74.3(2) . .
O9 Mo4 O16 72.5(2) 2_574 .
O17 Mo4 O10 177.9(3) . 2_564
O18 Mo4 O10 79.5(2) . 2_564
O14 Mo4 O10 78.0(2) . 2_564
O9 Mo4 O10 81.3(2) 2_574 2_564
O16 Mo4 O10 76.67(19) . 2_564
O19 Mo5 O20 102.5(3) . .
O19 Mo5 O16 100.6(2) . .
O20 Mo5 O16 108.9(3) . .
O19 Mo5 O6 99.7(2) . 2_574
O20 Mo5 O6 97.0(3) . 2_574
O16 Mo5 O6 142.5(3) . 2_574
O19 Mo5 O9 96.6(3) . 2_574
O20 Mo5 O9 159.7(2) . 2_574
O16 Mo5 O9 74.0(2) . 2_574
O6 Mo5 O9 72.6(2) 2_574 2_574
O19 Mo5 O15 169.7(3) . 1_565
O20 Mo5 O15 86.9(3) . 1_565
O16 Mo5 O15 80.1(2) . 1_565
O6 Mo5 O15 74.5(2) 2_574 1_565
O9 Mo5 O15 73.7(2) 2_574 1_565
O5 Ni1 O1W 91.9(2) . .
O5 Ni1 O2 91.0(2) . .
O1W Ni1 O2 172.2(2) . .
O5 Ni1 O2W 179.9(3) . .
O1W Ni1 O2W 88.2(2) . .
O2 Ni1 O2W 89.0(2) . .
O5 Ni1 N2 87.9(2) . .
O1W Ni1 N2 93.9(2) . .
O2 Ni1 N2 79.0(2) . .
O2W Ni1 N2 92.2(2) . .
O5 Ni1 N1 89.4(2) . 2_565
O1W Ni1 N1 87.6(2) . 2_565
O2 Ni1 N1 99.6(2) . 2_565
O2W Ni1 N1 90.6(2) . 2_565
N2 Ni1 N1 176.9(2) . 2_565
O4W Ni2 O3 174.47(19) . .
O4W Ni2 O5W 94.50(19) . .
O3 Ni2 O5W 90.33(19) . .
O4W Ni2 O3W 86.08(19) . .
O3 Ni2 O3W 89.03(19) . .
O5W Ni2 O3W 178.49(19) . .
O4W Ni2 N3 98.1(2) . .
O3 Ni2 N3 79.3(2) . .
O5W Ni2 N3 88.9(2) . .
O3W Ni2 N3 89.7(2) . .
O4W Ni2 N4 88.3(2) . 2_574
O3 Ni2 N4 94.5(2) . 2_574
O5W Ni2 N4 89.6(2) . 2_574
O3W Ni2 N4 91.8(2) . 2_574
N3 Ni2 N4 173.5(2) . 2_574
C5 O2 Ni1 116.2(4) . .
C10 O3 Ni2 116.7(4) . .
Mo1 O5 Ni1 151.3(3) . .
Mo1 O6 Mo5 146.3(3) . 2_575
Mo1 O6 Mo2 103.3(2) . .
Mo5 O6 Mo2 106.3(2) 2_575 .
Mo1 O7 Mo3 117.3(3) . .
Mo2 O9 Mo4 143.5(3) . 2_575
Mo2 O9 Mo5 108.7(2) . 2_575
Mo4 O9 Mo5 105.0(2) 2_575 2_575
Mo2 O10 Mo4 172.9(3) . 2_565
Mo2 O12 Mo1 109.0(3) . .
Mo2 O12 Mo3 148.3(3) . .
Mo1 O12 Mo3 96.3(2) . .
Mo3 O13 Mo2 166.7(3) . 1_545
Mo4 O14 Mo3 115.8(3) . .
Mo3 O15 Mo5 168.2(3) . 1_545
Mo5 O16 Mo4 108.4(3) . .
Mo5 O16 Mo3 147.8(3) . .
Mo4 O16 Mo3 97.7(2) . .
Mo5 O19 Mo1 171.9(3) . 2_564
Ni1 O1W H1WB 102.4 . .
Ni1 O1W H1WA 124.3 . .
H1WB O1W H1WA 132.0 . .
Ni1 O2W H2WA 115.1 . .
Ni1 O2W H2WB 104.8 . .
H2WA O2W H2WB 100.1 . .
Ni2 O3W H3WA 111.3 . .
Ni2 O3W H3WB 112.2 . .
H3WA O3W H3WB 121.5 . .
Ni2 O4W H4WA 134.1 . .
Ni2 O4W H4WB 118.3 . .
H4WA O4W H4WB 91.5 . .
Ni2 O5W H5WB 109.2 . .
Ni2 O5W H5WA 109.4 . .
H5WB O5W H5WA 114.6 . .
C3 N1 C2 117.3(6) . .
C3 N1 Ni1 119.8(5) . 2_564
C2 N1 Ni1 122.4(5) . 2_564
C1 N2 C4 117.3(6) . .
C1 N2 Ni1 113.0(5) . .
C4 N2 Ni1 129.6(5) . .
C6 N3 C9 117.3(6) . .
C6 N3 Ni2 112.4(4) . .
C9 N3 Ni2 130.3(5) . .
C8 N4 C7 116.5(6) . .
C8 N4 Ni2 123.7(5) . 2_575
C7 N4 Ni2 119.1(5) . 2_575
N2 C1 C2 122.2(7) . .
N2 C1 C5 114.9(6) . .
C2 C1 C5 122.9(6) . .
N1 C2 C1 120.7(7) . .
N1 C2 H2 119.7 . .
C1 C2 H2 119.7 . .
N1 C3 C4 121.5(7) . .
N1 C3 H3 119.3 . .
C4 C3 H3 119.3 . .
N2 C4 C3 120.9(7) . .
N2 C4 H4 119.6 . .
C3 C4 H4 119.6 . .
O1 C5 O2 123.9(7) . .
O1 C5 C1 119.9(6) . .
O2 C5 C1 116.1(6) . .
N3 C6 C7 121.6(6) . .
N3 C6 C10 115.3(6) . .
C7 C6 C10 122.8(6) . .
N4 C7 C6 122.3(7) . .
N4 C7 H7 118.9 . .
C6 C7 H7 118.9 . .
N4 C8 C9 121.4(7) . .
N4 C8 H8 119.3 . .
C9 C8 H8 119.3 . .
N3 C9 C8 120.9(7) . .
N3 C9 H9 119.5 . .
C8 C9 H9 119.5 . .
O4 C10 O3 123.9(7) . .
O4 C10 C6 120.4(6) . .
O3 C10 C6 115.7(6) . .

loop_
_geom_bond_atom_site_label_1
_geom_bond_atom_site_label_2
_geom_bond_distance
_geom_bond_site_symmetry_2
Mo1 O8 1.680(6) .
Mo1 O5 1.764(6) .
Mo1 O7 1.901(5) .
Mo1 O6 1.967(5) .
Mo1 O12 2.164(6) .
Mo1 O19 2.405(5) 2_565
Mo2 O11 1.698(6) .
Mo2 O10 1.720(6) .
Mo2 O12 1.849(6) .
Mo2 O9 1.959(6) .
Mo2 O6 2.201(5) .
Mo2 O13 2.463(5) 1_565
Mo3 O15 1.698(5) .
Mo3 O13 1.731(5) .
Mo3 O7 1.934(6) .
Mo3 O14 1.973(5) .
Mo3 O16 2.219(5) .
Mo3 O12 2.231(5) .
Mo4 O17 1.688(5) .
Mo4 O18 1.722(6) .
Mo4 O14 1.920(5) .
Mo4 O9 1.963(5) 2_574
Mo4 O16 2.161(6) .
Mo4 O10 2.403(6) 2_564
Mo5 O19 1.704(5) .
Mo5 O20 1.710(6) .
Mo5 O16 1.876(6) .
Mo5 O6 1.989(5) 2_574
Mo5 O9 2.167(5) 2_574
Mo5 O15 2.442(5) 1_565
Ni1 O5 2.012(6) .
Ni1 O1W 2.025(5) .
Ni1 O2 2.047(5) .
Ni1 O2W 2.081(5) .
Ni1 N2 2.098(6) .
Ni1 N1 2.139(6) 2_565
Ni2 O4W 2.006(5) .
Ni2 O3 2.023(5) .
Ni2 O5W 2.074(5) .
Ni2 O3W 2.104(5) .
Ni2 N3 2.113(6) .
Ni2 N4 2.141(6) 2_574
O1 C5 1.244(8) .
O2 C5 1.275(8) .
O3 C10 1.292(7) .
O4 C10 1.241(8) .
O6 Mo5 1.989(5) 2_575
O9 Mo4 1.963(5) 2_575
O9 Mo5 2.167(5) 2_575
O10 Mo4 2.403(6) 2_565
O13 Mo2 2.463(5) 1_545
O15 Mo5 2.442(5) 1_545
O19 Mo1 2.405(5) 2_564
O1W H1WB 0.9843 .
O1W H1WA 0.8199 .
O2W H2WA 0.9380 .
O2W H2WB 0.9462 .
O3W H3WA 0.9487 .
O3W H3WB 0.8959 .
O4W H4WA 0.8457 .
O4W H4WB 0.9457 .
O5W H5WB 0.9512 .
O5W H5WA 0.9488 .
N1 C3 1.333(8) .
N1 C2 1.347(9) .
N1 Ni1 2.139(6) 2_564
N2 C1 1.330(8) .
N2 C4 1.336(9) .
N3 C6 1.336(8) .
N3 C9 1.340(9) .
N4 C8 1.326(9) .
N4 C7 1.354(9) .
N4 Ni2 2.141(6) 2_575
C1 C2 1.381(10) .
C1 C5 1.517(9) .
C2 H2 0.9300 .
C3 C4 1.396(9) .
C3 H3 0.9300 .
C4 H4 0.9300 .
C6 C7 1.371(10) .
C6 C10 1.506(9) .
C7 H7 0.9300 .
C8 C9 1.415(9) .
C8 H8 0.9300 .
C9 H9 0.9300 .
